data_7056445
loop_
_publ_author_name
'Radi, Smaail'
'El-Massaoudi, Mohamed'
'Benaissa, Houria'
'Adarsh, N. N.'
'Ferbinteanu, Marilena'
'Devlin, Eamonn'
'Sanakis, Yiannis'
'Garcia, Yann'

_publ_section_title
;
 Crystal engineering of a series of complexes and coordination polymers
 based on pyrazole-carboxylic acid ligands
;
_journal_name_full 'New J. Chem.'
_journal_paper_doi 10.1039/C7NJ01714F
_journal_year 2017
_chemical_formula_moiety 'C28 H44 Cu2 N12 O14'
_chemical_formula_sum 'C28 H44 Cu2 N12 O14'
_chemical_formula_weight 899.82
_space_group_crystal_system monoclinic
_space_group_IT_number 14
_space_group_name_Hall '-P 2yn'
_space_group_name_H-M_alt 'P 1 21/n 1'
_symmetry_space_group_name_Hall '-P 2yn'
_symmetry_space_group_name_H-M 'P 1 21/n 1'
_atom_sites_solution_hydrogens geom
_atom_sites_solution_primary direct
_atom_sites_solution_secondary difmap
_audit_update_record
;
2016-11-06 deposited with the CCDC.
2017-06-27 downloaded from the CCDC.
;
_cell_angle_alpha 90.0000
_cell_angle_beta 111.498(8)
_cell_angle_gamma 90.0000
_cell_formula_units_Z 4
_cell_length_a 17.7066(5)
_cell_length_b 11.8913(3)
_cell_length_c 19.4436(13)
_cell_measurement_reflns_used 17157
_cell_measurement_temperature 293
_cell_measurement_theta_max 27.50
_cell_measurement_theta_min 3.00
_cell_volume 3809.1(4)
_computing_cell_refinement 'CrystalClear-SM Expert 2.0 r8'
_computing_data_collection 'CrystalClear-SM Expert 2.0 r8 (Rigaku, 2011)'
_computing_data_reduction 'CrystalClear-SM Expert 2.0 r8'
_computing_molecular_graphics 'CrystalStructure 4.2'
_computing_publication_material 'CrystalStructure 4.2 (Rigaku, 2015)'
_computing_structure_refinement 'SHELXL97 (Sheldrick, 2008)'
_computing_structure_solution 'SIR92 (Altomare, et al., 1994)'
_diffrn_ambient_temperature 293
_diffrn_detector_area_resol_mean 10.000
_diffrn_measured_fraction_theta_full 0.994
_diffrn_measured_fraction_theta_max 0.994
_diffrn_measurement_device_type 'Rigaku R-AXIS RAPID II'
_diffrn_measurement_method \w
_diffrn_radiation_type 'Mo K\a'
_diffrn_radiation_wavelength 0.71075
_diffrn_reflns_av_R_equivalents 0.0489
_diffrn_reflns_Laue_measured_fraction_full 0.000
_diffrn_reflns_Laue_measured_fraction_max 0.000
_diffrn_reflns_limit_h_max 22
_diffrn_reflns_limit_h_min -20
_diffrn_reflns_limit_k_max 14
_diffrn_reflns_limit_k_min -15
_diffrn_reflns_limit_l_max 25
_diffrn_reflns_limit_l_min -25
_diffrn_reflns_number 29927
_diffrn_reflns_point_group_measured_fraction_full 0.000
_diffrn_reflns_point_group_measured_fraction_max 0.000
_diffrn_reflns_theta_full 27.470
_diffrn_reflns_theta_max 27.470
_diffrn_reflns_theta_min 3.008
_diffrn_standards_number 0
_exptl_absorpt_coefficient_mu 1.197
_exptl_absorpt_correction_T_max 0.931
_exptl_absorpt_correction_T_min 0.675
_exptl_absorpt_correction_type multi-scan
_exptl_absorpt_process_details 'ABSCOR (Rigaku, 1995)'
_exptl_crystal_colour green
_exptl_crystal_density_diffrn 1.569
_exptl_crystal_density_method 'not measured'
_exptl_crystal_description prism
_exptl_crystal_F_000 1864.00
_exptl_crystal_size_max 0.250
_exptl_crystal_size_mid 0.100
_exptl_crystal_size_min 0.060
_refine_diff_density_max 0.78
_refine_diff_density_min -1.10
_refine_ls_extinction_method none
_refine_ls_goodness_of_fit_ref 1.113
_refine_ls_hydrogen_treatment mixed
_refine_ls_number_parameters 521
_refine_ls_number_reflns 8687
_refine_ls_number_restraints 0
_refine_ls_R_factor_all 0.0959
_refine_ls_R_factor_gt 0.0468
_refine_ls_shift/su_max 0.001
_refine_ls_structure_factor_coef Fsqd
_refine_ls_weighting_details 'w = 1/[\s^2^(Fo^2^)+(0.0961P)^2^] where P=(Fo^2^+2Fc^2^)/3'
_refine_ls_weighting_scheme calc
_refine_ls_wR_factor_gt 0.1268
_refine_ls_wR_factor_ref 0.1768
_reflns_number_gt 5203
_reflns_number_total 8687
_reflns_threshold_expression F^2^>2.0\s(F^2^)
_cod_data_source_file c7nj01714f2.cif
_cod_data_source_block 4
_cod_database_code 7056445

loop_
_space_group_symop_id
_space_group_symop_operation_xyz
1 +X,+Y,+Z
2 1/2-X,1/2+Y,1/2-Z
3 -X,-Y,-Z
4 -1/2+X,-1/2-Y,-1/2+Z

loop_
_atom_site_label
_atom_site_type_symbol
_atom_site_fract_x
_atom_site_fract_y
_atom_site_fract_z
_atom_site_U_iso_or_equiv
_atom_site_adp_type
_atom_site_occupancy
_atom_site_symmetry_multiplicity
_atom_site_calc_flag
_atom_site_refinement_flags
Cu1 Cu 0.57525(3) 0.71642(4) 1.09006(3) 0.03007(15) Uani 1 1 d .
Cu2 Cu 0.90439(3) 0.21142(4) 0.91958(3) 0.03177(16) Uani 1 1 d .
O1 O 0.51016(17) 0.6906(2) 0.98369(16) 0.0344(6) Uani 1 1 d .
O2 O 0.59635(17) 0.5464(2) 1.01096(16) 0.0387(7) Uani 1 1 d .
O3 O 0.6517(2) 0.7064(3) 1.19403(19) 0.0430(8) Uani 1 1 d .
O4 O 0.65720(18) 0.7984(2) 1.06391(18) 0.0439(7) Uani 1 1 d .
O5 O 1.00179(19) -0.1948(2) 0.98125(17) 0.0428(7) Uani 1 1 d .
O6 O 1.08562(18) -0.0531(2) 0.99104(17) 0.0444(7) Uani 1 1 d .
O7 O 0.7970(2) 0.1696(3) 0.8388(2) 0.0448(8) Uani 1 1 d .
O8 O 0.84355(18) 0.2975(2) 0.96871(17) 0.0406(7) Uani 1 1 d .
O9 O 0.8317(2) 0.4098(3) 1.2381(3) 0.0854(13) Uani 1 1 d .
O10 O 0.7821(2) 0.5756(3) 1.2139(3) 0.0868(14) Uani 1 1 d .
O11 O 0.7121(3) 0.4406(4) 1.2307(4) 0.127(2) Uani 1 1 d .
O12 O 0.7630(3) 0.2801(3) 0.7071(2) 0.0946(16) Uani 1 1 d .
O13 O 0.7509(4) 0.4206(4) 0.7686(3) 0.1080(17) Uani 1 1 d .
O14 O 0.7429(2) 0.4449(3) 0.6581(2) 0.0696(11) Uani 1 1 d .
N1 N 0.53370(19) 0.4624(2) 0.87111(17) 0.0290(7) Uani 1 1 d .
N2 N 0.51207(19) 0.3556(2) 0.88028(18) 0.0301(7) Uani 1 1 d .
N3 N 0.4919(2) 0.1335(2) 0.88988(19) 0.0351(8) Uani 1 1 d .
N4 N 0.4941(2) 0.0192(2) 0.88820(19) 0.0353(8) Uani 1 1 d .
N5 N 0.7595(2) 0.8108(3) 1.0211(2) 0.0407(8) Uani 1 1 d .
N6 N 0.99344(19) 0.0339(2) 0.85714(17) 0.0299(7) Uani 1 1 d .
N7 N 0.97148(19) 0.1410(2) 0.86725(17) 0.0296(7) Uani 1 1 d .
N8 N 0.9514(2) 0.3606(3) 0.8781(2) 0.0392(8) Uani 1 1 d .
N9 N 0.9521(2) 0.4745(3) 0.8774(2) 0.0401(8) Uani 1 1 d .
N10 N 0.7559(2) 0.3075(3) 1.0279(2) 0.0401(8) Uani 1 1 d .
N11 N 0.7749(3) 0.4747(4) 1.2290(3) 0.0611(11) Uani 1 1 d .
N12 N 0.7519(2) 0.3812(3) 0.7112(2) 0.0517(10) Uani 1 1 d .
C1 C 0.5379(2) 0.5999(3) 0.9674(2) 0.0299(8) Uani 1 1 d .
C2 C 0.4936(2) 0.5575(3) 0.8894(2) 0.0305(8) Uani 1 1 d .
H2A H 0.4389 0.5359 0.8841 0.037 Uiso 1 1 calc R
H2B H 0.4896 0.6181 0.8548 0.037 Uiso 1 1 calc R
C3 C 0.6376(3) 0.5686(3) 0.8389(3) 0.0432(10) Uani 1 1 d .
H3A H 0.6573 0.6102 0.8843 0.052 Uiso 1 1 calc R
H3B H 0.5983 0.6130 0.8014 0.052 Uiso 1 1 calc R
H3C H 0.6820 0.5509 0.8237 0.052 Uiso 1 1 calc R
C4 C 0.5989(2) 0.4628(3) 0.8501(2) 0.0302(8) Uani 1 1 d .
C5 C 0.6195(2) 0.3514(3) 0.8452(2) 0.0345(9) Uani 1 1 d .
H5 H 0.6615 0.3245 0.8320 0.041 Uiso 1 1 calc R
C6 C 0.5639(2) 0.2879(3) 0.8644(2) 0.0313(8) Uani 1 1 d .
C7 C 0.5520(2) 0.1670(3) 0.8686(2) 0.0325(8) Uani 1 1 d .
C8 C 0.5931(3) 0.0745(3) 0.8541(2) 0.0387(10) Uani 1 1 d .
H8 H 0.6374 0.0758 0.8391 0.046 Uiso 1 1 calc R
C9 C 0.5538(3) -0.0184(3) 0.8667(2) 0.0363(9) Uani 1 1 d .
C10 C 0.5680(3) -0.1408(3) 0.8597(3) 0.0485(11) Uani 1 1 d .
H10A H 0.6146 -0.1505 0.8462 0.058 Uiso 1 1 calc R
H10B H 0.5213 -0.1732 0.8222 0.058 Uiso 1 1 calc R
H10C H 0.5773 -0.1775 0.9060 0.058 Uiso 1 1 calc R
C11 C 0.4335(3) -0.0450(4) 0.9056(3) 0.0503(12) Uani 1 1 d .
H11A H 0.4601 -0.0958 0.9456 0.060 Uiso 1 1 calc R
H11B H 0.4009 -0.0872 0.8629 0.060 Uiso 1 1 calc R
H11C H 0.3994 0.0054 0.9198 0.060 Uiso 1 1 calc R
C12 C 0.7110(2) 0.7547(3) 1.0457(2) 0.0369(9) Uani 1 1 d .
H12 H 0.7172 0.6770 1.0499 0.044 Uiso 1 1 calc R
C13 C 0.8167(3) 0.7545(5) 0.9945(3) 0.0575(13) Uani 1 1 d .
H13A H 0.7876 0.7063 0.9538 0.069 Uiso 1 1 calc R
H13B H 0.8539 0.7104 1.0337 0.069 Uiso 1 1 calc R
H13C H 0.8463 0.8097 0.9785 0.069 Uiso 1 1 calc R
C14 C 0.7538(3) 0.9327(4) 1.0168(3) 0.0586(14) Uani 1 1 d .
H14A H 0.7655 0.9631 1.0653 0.070 Uiso 1 1 calc R
H14B H 0.7000 0.9541 0.9853 0.070 Uiso 1 1 calc R
H14C H 0.7922 0.9613 0.9968 0.070 Uiso 1 1 calc R
C15 C 1.0223(3) -0.1066(3) 0.9583(2) 0.0351(9) Uani 1 1 d .
C16 C 0.9623(2) -0.0621(3) 0.8845(2) 0.0318(8) Uani 1 1 d .
H16A H 0.9497 -0.1219 0.8480 0.038 Uiso 1 1 calc R
H16B H 0.9123 -0.0408 0.8906 0.038 Uiso 1 1 calc R
C17 C 1.0873(3) -0.0711(3) 0.8120(2) 0.0421(10) Uani 1 1 d .
H17A H 1.0453 -0.1183 0.7795 0.050 Uiso 1 1 calc R
H17B H 1.1142 -0.1098 0.8579 0.050 Uiso 1 1 calc R
H17C H 1.1258 -0.0537 0.7894 0.050 Uiso 1 1 calc R
C18 C 1.0508(2) 0.0346(3) 0.8263(2) 0.0323(8) Uani 1 1 d .
C19 C 1.0657(2) 0.1455(3) 0.8152(2) 0.0336(9) Uani 1 1 d .
H19 H 1.1018 0.1724 0.7944 0.040 Uiso 1 1 calc R
C20 C 1.0157(2) 0.2092(3) 0.8413(2) 0.0296(8) Uani 1 1 d .
C21 C 1.0044(2) 0.3288(3) 0.8472(2) 0.0332(9) Uani 1 1 d .
C22 C 1.0388(3) 0.4229(3) 0.8265(2) 0.0389(10) Uani 1 1 d .
H22 H 1.0772 0.4234 0.8043 0.047 Uiso 1 1 calc R
C23 C 1.0036(3) 0.5146(3) 0.8464(2) 0.0402(10) Uani 1 1 d .
C24 C 1.0143(3) 0.6368(3) 0.8371(3) 0.0538(12) Uani 1 1 d .
H24A H 1.0335 0.6727 0.8846 0.065 Uiso 1 1 calc R
H24B H 0.9632 0.6691 0.8068 0.065 Uiso 1 1 calc R
H24C H 1.0531 0.6475 0.8138 0.065 Uiso 1 1 calc R
C25 C 0.9014(3) 0.5382(4) 0.9079(3) 0.0613(15) Uani 1 1 d .
H25A H 0.8820 0.4893 0.9371 0.074 Uiso 1 1 calc R
H25B H 0.8560 0.5695 0.8684 0.074 Uiso 1 1 calc R
H25C H 0.9327 0.5979 0.9385 0.074 Uiso 1 1 calc R
C26 C 0.7932(3) 0.2538(4) 0.9906(3) 0.0421(10) Uani 1 1 d .
H26 H 0.7810 0.1782 0.9800 0.051 Uiso 1 1 calc R
C27 C 0.6970(3) 0.2525(5) 1.0530(3) 0.0677(15) Uani 1 1 d .
H27A H 0.7228 0.1918 1.0857 0.081 Uiso 1 1 calc R
H27B H 0.6530 0.2236 1.0112 0.081 Uiso 1 1 calc R
H27C H 0.6763 0.3060 1.0787 0.081 Uiso 1 1 calc R
C28 C 0.7704(3) 0.4274(4) 1.0427(3) 0.0590(14) Uani 1 1 d .
H28A H 0.7557 0.4674 0.9967 0.071 Uiso 1 1 calc R
H28B H 0.8268 0.4396 1.0713 0.071 Uiso 1 1 calc R
H28C H 0.7382 0.4540 1.0697 0.071 Uiso 1 1 calc R
H1 H 0.794(3) 0.116(4) 0.839(3) 0.06(2) Uiso 1 1 d .
H4 H 0.785(5) 0.204(6) 0.794(5) 0.12(3) Uiso 1 1 d .
H6 H 0.690(3) 0.665(4) 1.199(3) 0.059(18) Uiso 1 1 d .
H7 H 0.671(3) 0.768(4) 1.209(3) 0.041(14) Uiso 1 1 d .

loop_
_atom_site_aniso_label
_atom_site_aniso_U_11
_atom_site_aniso_U_22
_atom_site_aniso_U_33
_atom_site_aniso_U_23
_atom_site_aniso_U_13
_atom_site_aniso_U_12
Cu1 0.0340(3) 0.0248(2) 0.0374(3) -0.00184(19) 0.0201(2) -0.00374(19)
Cu2 0.0373(3) 0.0268(3) 0.0374(3) 0.00028(19) 0.0210(2) 0.0039(2)
O1 0.0443(16) 0.0231(13) 0.0429(17) -0.0020(11) 0.0242(14) 0.0010(12)
O2 0.0396(16) 0.0328(14) 0.0413(18) -0.0030(12) 0.0118(14) 0.0019(13)
O3 0.0372(17) 0.0401(18) 0.049(2) -0.0001(15) 0.0125(15) -0.0068(16)
O4 0.0461(17) 0.0380(16) 0.058(2) -0.0042(13) 0.0312(16) -0.0095(13)
O5 0.0611(19) 0.0289(14) 0.0513(19) 0.0073(12) 0.0360(17) 0.0041(13)
O6 0.0400(16) 0.0472(17) 0.0428(18) -0.0037(14) 0.0116(14) 0.0039(14)
O7 0.0452(19) 0.040(2) 0.046(2) 0.0033(16) 0.0125(15) 0.0027(17)
O8 0.0460(17) 0.0343(15) 0.0516(19) -0.0018(13) 0.0298(15) 0.0061(13)
O9 0.076(3) 0.083(3) 0.110(4) 0.040(2) 0.050(3) 0.033(2)
O10 0.075(3) 0.067(3) 0.125(4) 0.028(2) 0.045(3) 0.021(2)
O11 0.084(3) 0.095(4) 0.227(7) 0.023(4) 0.086(4) 0.013(3)
O12 0.174(5) 0.040(2) 0.066(3) 0.0071(18) 0.040(3) 0.019(2)
O13 0.167(5) 0.101(3) 0.083(3) -0.009(3) 0.078(4) 0.024(3)
O14 0.090(3) 0.053(2) 0.077(3) 0.0198(19) 0.044(2) 0.014(2)
N1 0.0360(17) 0.0215(15) 0.0361(19) -0.0022(13) 0.0208(15) -0.0021(13)
N2 0.0378(17) 0.0195(14) 0.0380(19) -0.0018(13) 0.0199(15) -0.0027(13)
N3 0.0442(19) 0.0206(15) 0.047(2) 0.0003(14) 0.0249(17) -0.0019(14)
N4 0.046(2) 0.0205(15) 0.045(2) 0.0007(14) 0.0235(17) -0.0031(15)
N5 0.0393(19) 0.0410(19) 0.048(2) 0.0027(16) 0.0239(18) -0.0062(16)
N6 0.0373(18) 0.0219(15) 0.0361(19) -0.0003(13) 0.0199(15) 0.0014(13)
N7 0.0360(17) 0.0214(15) 0.0351(18) -0.0020(12) 0.0175(15) -0.0002(14)
N8 0.053(2) 0.0209(15) 0.053(2) 0.0022(14) 0.0300(19) 0.0006(15)
N9 0.054(2) 0.0202(16) 0.052(2) -0.0017(14) 0.0267(19) 0.0042(15)
N10 0.0336(18) 0.046(2) 0.045(2) -0.0051(16) 0.0186(17) 0.0037(16)
N11 0.050(3) 0.069(3) 0.067(3) 0.006(2) 0.025(2) 0.015(2)
N12 0.054(2) 0.054(2) 0.054(3) 0.007(2) 0.029(2) 0.009(2)
C1 0.033(2) 0.0225(18) 0.040(2) 0.0027(15) 0.0203(18) -0.0056(16)
C2 0.035(2) 0.0231(18) 0.036(2) 0.0019(15) 0.0162(18) 0.0053(16)
C3 0.048(3) 0.035(2) 0.058(3) -0.0017(19) 0.032(2) -0.008(2)
C4 0.034(2) 0.0277(19) 0.034(2) -0.0011(15) 0.0174(18) -0.0039(16)
C5 0.039(2) 0.0288(19) 0.044(2) 0.0004(17) 0.0247(19) -0.0001(18)
C6 0.036(2) 0.0240(18) 0.039(2) -0.0008(16) 0.0208(18) 0.0012(16)
C7 0.039(2) 0.0242(18) 0.036(2) -0.0026(16) 0.0168(18) -0.0012(17)
C8 0.046(2) 0.028(2) 0.048(3) 0.0002(17) 0.024(2) 0.0066(18)
C9 0.047(2) 0.0222(18) 0.043(2) -0.0007(16) 0.020(2) 0.0013(18)
C10 0.064(3) 0.027(2) 0.059(3) 0.0013(19) 0.027(3) 0.006(2)
C11 0.056(3) 0.033(2) 0.071(4) 0.007(2) 0.034(3) -0.006(2)
C12 0.036(2) 0.034(2) 0.045(3) -0.0009(18) 0.021(2) -0.0058(18)
C13 0.045(3) 0.077(3) 0.058(3) 0.002(3) 0.028(3) 0.002(3)
C14 0.055(3) 0.044(3) 0.086(4) 0.007(2) 0.037(3) -0.013(2)
C15 0.047(2) 0.030(2) 0.039(2) -0.0023(17) 0.028(2) 0.0079(19)
C16 0.038(2) 0.0236(18) 0.036(2) -0.0025(15) 0.0165(18) -0.0017(16)
C17 0.052(3) 0.035(2) 0.047(3) -0.0053(19) 0.027(2) 0.0081(19)
C18 0.039(2) 0.033(2) 0.030(2) -0.0039(16) 0.0182(18) 0.0014(18)
C19 0.042(2) 0.0297(19) 0.035(2) -0.0011(16) 0.0202(18) -0.0040(18)
C20 0.037(2) 0.0236(18) 0.032(2) 0.0018(15) 0.0180(18) 0.0012(16)
C21 0.043(2) 0.0284(19) 0.031(2) 0.0014(16) 0.0171(18) 0.0001(18)
C22 0.052(3) 0.028(2) 0.044(3) -0.0007(17) 0.028(2) -0.0036(19)
C23 0.055(3) 0.027(2) 0.040(2) 0.0010(17) 0.020(2) -0.0048(19)
C24 0.079(3) 0.028(2) 0.056(3) -0.003(2) 0.026(3) -0.008(2)
C25 0.074(4) 0.037(2) 0.092(4) -0.007(2) 0.052(3) 0.004(2)
C26 0.046(2) 0.035(2) 0.050(3) 0.0017(19) 0.023(2) 0.003(2)
C27 0.057(3) 0.089(4) 0.075(4) -0.005(3) 0.046(3) -0.005(3)
C28 0.058(3) 0.053(3) 0.074(4) -0.015(3) 0.034(3) 0.010(2)

loop_
_atom_type_symbol
_atom_type_description
_atom_type_scat_dispersion_real
_atom_type_scat_dispersion_imag
_atom_type_scat_source
C C 0.0033 0.0016
;
International Tables for Crystallography
(Vol. C, Tables 4.2.6.8 and 6.1.1.4)
;
H H 0.0000 0.0000
;
International Tables for Crystallography
(Vol. C, Table 6.1.1.4)
;
Cu Cu 0.3201 1.2651
;
International Tables for Crystallography
(Vol. C, Tables 4.2.6.8 and 6.1.1.4)
;
N N 0.0061 0.0033
;
International Tables for Crystallography
(Vol. C, Tables 4.2.6.8 and 6.1.1.4)
;
O O 0.0106 0.0060
;
International Tables for Crystallography
(Vol. C, Tables 4.2.6.8 and 6.1.1.4)
;

loop_
_geom_angle_atom_site_label_1
_geom_angle_atom_site_label_2
_geom_angle_atom_site_label_3
_geom_angle
_geom_angle_site_symmetry_1
_geom_angle_site_symmetry_3
O4 Cu1 O3 90.06(13) . .
O4 Cu1 O1 90.52(12) . .
O3 Cu1 O1 166.08(13) . .
O4 Cu1 N2 175.15(12) . 3_667
O3 Cu1 N2 89.49(13) . 3_667
O1 Cu1 N2 91.08(12) . 3_667
O4 Cu1 N3 97.94(11) . 3_667
O3 Cu1 N3 94.45(14) . 3_667
O1 Cu1 N3 99.24(12) . 3_667
N2 Cu1 N3 77.28(11) 3_667 3_667
O8 Cu2 N7 173.27(12) . .
O8 Cu2 O7 88.79(14) . .
N7 Cu2 O7 93.79(14) . .
O8 Cu2 O5 89.59(12) . 3_757
N7 Cu2 O5 90.59(12) . 3_757
O7 Cu2 O5 155.78(14) . 3_757
O8 Cu2 N8 96.02(12) . .
N7 Cu2 N8 77.28(12) . .
O7 Cu2 N8 106.36(15) . .
O5 Cu2 N8 97.84(12) 3_757 .
C1 O1 Cu1 105.1(2) . .
Cu1 O3 H6 113(4) . .
Cu1 O3 H7 111(3) . .
H6 O3 H7 106(5) . .
C12 O4 Cu1 125.5(3) . .
C15 O5 Cu2 100.2(3) . 3_757
Cu2 O7 H1 107(5) . .
Cu2 O7 H4 117(5) . .
H1 O7 H4 117(7) . .
C26 O8 Cu2 122.7(3) . .
N2 N1 C4 110.7(3) . .
N2 N1 C2 120.8(3) . .
C4 N1 C2 128.3(3) . .
C6 N2 N1 106.4(3) . .
C6 N2 Cu1 118.1(2) . 3_667
N1 N2 Cu1 135.6(2) . 3_667
C7 N3 N4 105.0(3) . .
C7 N3 Cu1 110.3(2) . 3_667
N4 N3 Cu1 144.6(2) . 3_667
C9 N4 N3 111.8(3) . .
C9 N4 C11 128.9(3) . .
N3 N4 C11 119.3(3) . .
C12 N5 C14 119.3(4) . .
C12 N5 C13 122.0(4) . .
C14 N5 C13 118.6(4) . .
C18 N6 N7 110.9(3) . .
C18 N6 C16 127.9(3) . .
N7 N6 C16 120.9(3) . .
C20 N7 N6 105.8(3) . .
C20 N7 Cu2 118.2(2) . .
N6 N7 Cu2 135.5(2) . .
C21 N8 N9 105.5(3) . .
C21 N8 Cu2 110.7(2) . .
N9 N8 Cu2 143.5(3) . .
C23 N9 N8 111.5(3) . .
C23 N9 C25 128.0(3) . .
N8 N9 C25 120.4(3) . .
C26 N10 C28 119.8(4) . .
C26 N10 C27 122.2(4) . .
C28 N10 C27 117.9(4) . .
O11 N11 O9 120.3(5) . .
O11 N11 O10 120.5(5) . .
O9 N11 O10 119.1(5) . .
O13 N12 O12 119.6(5) . .
O13 N12 O14 119.1(5) . .
O12 N12 O14 121.2(4) . .
O2 C1 O1 124.3(4) . .
O2 C1 C2 120.5(3) . .
O1 C1 C2 115.2(3) . .
N1 C2 C1 112.6(3) . .
N1 C2 H2A 109.1 . .
C1 C2 H2A 109.1 . .
N1 C2 H2B 109.1 . .
C1 C2 H2B 109.1 . .
H2A C2 H2B 107.8 . .
C4 C3 H3A 109.5 . .
C4 C3 H3B 109.5 . .
H3A C3 H3B 109.5 . .
C4 C3 H3C 109.5 . .
H3A C3 H3C 109.5 . .
H3B C3 H3C 109.5 . .
N1 C4 C5 106.9(3) . .
N1 C4 C3 122.3(3) . .
C5 C4 C3 130.8(3) . .
C4 C5 C6 105.7(3) . .
C4 C5 H5 127.1 . .
C6 C5 H5 127.1 . .
N2 C6 C5 110.3(3) . .
N2 C6 C7 116.9(3) . .
C5 C6 C7 132.8(3) . .
N3 C7 C8 111.0(3) . .
N3 C7 C6 117.4(3) . .
C8 C7 C6 131.6(4) . .
C9 C8 C7 105.0(3) . .
C9 C8 H8 127.5 . .
C7 C8 H8 127.5 . .
N4 C9 C8 107.2(3) . .
N4 C9 C10 122.0(4) . .
C8 C9 C10 130.8(4) . .
C9 C10 H10A 109.5 . .
C9 C10 H10B 109.5 . .
H10A C10 H10B 109.5 . .
C9 C10 H10C 109.5 . .
H10A C10 H10C 109.5 . .
H10B C10 H10C 109.5 . .
N4 C11 H11A 109.5 . .
N4 C11 H11B 109.5 . .
H11A C11 H11B 109.5 . .
N4 C11 H11C 109.5 . .
H11A C11 H11C 109.5 . .
H11B C11 H11C 109.5 . .
O4 C12 N5 124.3(4) . .
O4 C12 H12 117.8 . .
N5 C12 H12 117.8 . .
N5 C13 H13A 109.5 . .
N5 C13 H13B 109.5 . .
H13A C13 H13B 109.5 . .
N5 C13 H13C 109.5 . .
H13A C13 H13C 109.5 . .
H13B C13 H13C 109.5 . .
N5 C14 H14A 109.5 . .
N5 C14 H14B 109.5 . .
H14A C14 H14B 109.5 . .
N5 C14 H14C 109.5 . .
H14A C14 H14C 109.5 . .
H14B C14 H14C 109.5 . .
O6 C15 O5 125.1(4) . .
O6 C15 C16 119.2(3) . .
O5 C15 C16 115.7(4) . .
N6 C16 C15 112.9(3) . .
N6 C16 H16A 109.0 . .
C15 C16 H16A 109.0 . .
N6 C16 H16B 109.0 . .
C15 C16 H16B 109.0 . .
H16A C16 H16B 107.8 . .
C18 C17 H17A 109.5 . .
C18 C17 H17B 109.5 . .
H17A C17 H17B 109.5 . .
C18 C17 H17C 109.5 . .
H17A C17 H17C 109.5 . .
H17B C17 H17C 109.5 . .
N6 C18 C19 107.0(3) . .
N6 C18 C17 121.6(3) . .
C19 C18 C17 131.4(4) . .
C18 C19 C20 106.3(3) . .
C18 C19 H19 126.9 . .
C20 C19 H19 126.9 . .
N7 C20 C19 110.1(3) . .
N7 C20 C21 116.5(3) . .
C19 C20 C21 133.4(3) . .
N8 C21 C22 110.6(3) . .
N8 C21 C20 116.9(3) . .
C22 C21 C20 132.5(4) . .
C23 C22 C21 105.2(4) . .
C23 C22 H22 127.4 . .
C21 C22 H22 127.4 . .
N9 C23 C22 107.1(3) . .
N9 C23 C24 122.5(4) . .
C22 C23 C24 130.4(4) . .
C23 C24 H24A 109.5 . .
C23 C24 H24B 109.5 . .
H24A C24 H24B 109.5 . .
C23 C24 H24C 109.5 . .
H24A C24 H24C 109.5 . .
H24B C24 H24C 109.5 . .
N9 C25 H25A 109.5 . .
N9 C25 H25B 109.5 . .
H25A C25 H25B 109.5 . .
N9 C25 H25C 109.5 . .
H25A C25 H25C 109.5 . .
H25B C25 H25C 109.5 . .
O8 C26 N10 123.9(4) . .
O8 C26 H26 118.0 . .
N10 C26 H26 118.0 . .
N10 C27 H27A 109.5 . .
N10 C27 H27B 109.5 . .
H27A C27 H27B 109.5 . .
N10 C27 H27C 109.5 . .
H27A C27 H27C 109.5 . .
H27B C27 H27C 109.5 . .
N10 C28 H28A 109.5 . .
N10 C28 H28B 109.5 . .
H28A C28 H28B 109.5 . .
N10 C28 H28C 109.5 . .
H28A C28 H28C 109.5 . .
H28B C28 H28C 109.5 . .

loop_
_geom_bond_atom_site_label_1
_geom_bond_atom_site_label_2
_geom_bond_distance
_geom_bond_site_symmetry_2
Cu1 O4 1.964(3) .
Cu1 O3 1.982(3) .
Cu1 O1 1.988(3) .
Cu1 N2 2.027(3) 3_667
Cu1 N3 2.257(3) 3_667
Cu2 O8 1.969(3) .
Cu2 N7 2.008(3) .
Cu2 O7 2.035(4) .
Cu2 O5 2.042(3) 3_757
Cu2 N8 2.232(3) .
O1 C1 1.272(4) .
O2 C1 1.246(4) .
O3 H6 0.81(5) .
O3 H7 0.82(5) .
O4 C12 1.245(5) .
O5 C15 1.244(5) .
O5 Cu2 2.042(3) 3_757
O6 C15 1.243(5) .
O7 H1 0.64(5) .
O7 H4 0.92(8) .
O8 C26 1.235(5) .
O9 N11 1.228(5) .
O10 N11 1.253(6) .
O11 N11 1.194(6) .
O12 N12 1.226(5) .
O13 N12 1.215(5) .
O14 N12 1.243(5) .
N1 N2 1.357(4) .
N1 C4 1.359(4) .
N1 C2 1.448(4) .
N2 C6 1.339(5) .
N2 Cu1 2.027(3) 3_667
N3 C7 1.335(5) .
N3 N4 1.360(4) .
N3 Cu1 2.257(3) 3_667
N4 C9 1.348(5) .
N4 C11 1.455(5) .
N5 C12 1.308(5) .
N5 C14 1.453(5) .
N5 C13 1.458(6) .
N6 C18 1.356(5) .
N6 N7 1.367(4) .
N6 C16 1.451(4) .
N7 C20 1.347(5) .
N8 C21 1.341(5) .
N8 N9 1.355(4) .
N9 C23 1.351(5) .
N9 C25 1.458(5) .
N10 C26 1.313(5) .
N10 C28 1.458(5) .
N10 C27 1.459(6) .
C1 C2 1.515(5) .
C2 H2A 0.9700 .
C2 H2B 0.9700 .
C3 C4 1.486(5) .
C3 H3A 0.9600 .
C3 H3B 0.9600 .
C3 H3C 0.9600 .
C4 C5 1.386(5) .
C5 C6 1.394(5) .
C5 H5 0.9300 .
C6 C7 1.460(5) .
C7 C8 1.404(5) .
C8 C9 1.375(5) .
C8 H8 0.9300 .
C9 C10 1.492(5) .
C10 H10A 0.9600 .
C10 H10B 0.9600 .
C10 H10C 0.9600 .
C11 H11A 0.9600 .
C11 H11B 0.9600 .
C11 H11C 0.9600 .
C12 H12 0.9300 .
C13 H13A 0.9600 .
C13 H13B 0.9600 .
C13 H13C 0.9600 .
C14 H14A 0.9600 .
C14 H14B 0.9600 .
C14 H14C 0.9600 .
C15 C16 1.533(6) .
C16 H16A 0.9700 .
C16 H16B 0.9700 .
C17 C18 1.485(5) .
C17 H17A 0.9600 .
C17 H17B 0.9600 .
C17 H17C 0.9600 .
C18 C19 1.376(5) .
C19 C20 1.394(5) .
C19 H19 0.9300 .
C20 C21 1.447(5) .
C21 C22 1.401(5) .
C22 C23 1.380(6) .
C22 H22 0.9300 .
C23 C24 1.485(5) .
C24 H24A 0.9600 .
C24 H24B 0.9600 .
C24 H24C 0.9600 .
C25 H25A 0.9600 .
C25 H25B 0.9600 .
C25 H25C 0.9600 .
C26 H26 0.9300 .
C27 H27A 0.9600 .
C27 H27B 0.9600 .
C27 H27C 0.9600 .
C28 H28A 0.9600 .
C28 H28B 0.9600 .
C28 H28C 0.9600 .

loop_
_geom_hbond_atom_site_label_D
_geom_hbond_atom_site_label_H
_geom_hbond_atom_site_label_A
_geom_hbond_site_symmetry_A
_geom_hbond_distance_DA
_geom_hbond_distance_DH
_geom_hbond_distance_HA
_geom_hbond_angle_DHA
_geom_hbond_publ_flag
O3 H6 O10 . 2.693(6) 0.81(6) 1.88(6) 177(5) no
O3 H7 O9 2_657 2.720(5) 0.82(4) 1.99(5) 149(5) no
O7 H1 O14 2_646 2.770(5) 0.64(5) 2.14(5) 167(8) no
O7 H4 O12 . 2.741(6) 0.92(8) 1.83(8) 176(7) no

loop_
_geom_torsion_atom_site_label_1
_geom_torsion_atom_site_label_2
_geom_torsion_atom_site_label_3
_geom_torsion_atom_site_label_4
_geom_torsion
_geom_torsion_site_symmetry_1
_geom_torsion_site_symmetry_4
O4 Cu1 O1 C1 87.9(2) . .
O3 Cu1 O1 C1 -4.5(6) . .
N2 Cu1 O1 C1 -96.7(2) 3_667 .
N3 Cu1 O1 C1 -174.0(2) 3_667 .
O3 Cu1 O4 C12 86.9(4) . .
O1 Cu1 O4 C12 -79.2(4) . .
N2 Cu1 O4 C12 171.6(14) 3_667 .
N3 Cu1 O4 C12 -178.6(4) 3_667 .
N7 Cu2 O8 C26 173.1(10) . .
O7 Cu2 O8 C26 60.5(4) . .
O5 Cu2 O8 C26 -95.3(4) 3_757 .
N8 Cu2 O8 C26 166.8(4) . .
C4 N1 N2 C6 -0.4(4) . .
C2 N1 N2 C6 -175.2(3) . .
C4 N1 N2 Cu1 180.0(3) . 3_667
C2 N1 N2 Cu1 5.2(5) . 3_667
C7 N3 N4 C9 0.2(5) . .
Cu1 N3 N4 C9 176.7(4) 3_667 .
C7 N3 N4 C11 -177.4(4) . .
Cu1 N3 N4 C11 -0.9(7) 3_667 .
C18 N6 N7 C20 0.7(4) . .
C16 N6 N7 C20 175.0(3) . .
C18 N6 N7 Cu2 -170.3(3) . .
C16 N6 N7 Cu2 4.0(5) . .
O8 Cu2 N7 C20 -0.1(13) . .
O7 Cu2 N7 C20 112.3(3) . .
O5 Cu2 N7 C20 -91.6(3) 3_757 .
N8 Cu2 N7 C20 6.3(3) . .
O8 Cu2 N7 N6 170.2(10) . .
O7 Cu2 N7 N6 -77.5(4) . .
O5 Cu2 N7 N6 78.6(4) 3_757 .
N8 Cu2 N7 N6 176.5(4) . .
O8 Cu2 N8 C21 173.4(3) . .
N7 Cu2 N8 C21 -5.8(3) . .
O7 Cu2 N8 C21 -96.1(3) . .
O5 Cu2 N8 C21 83.0(3) 3_757 .
O8 Cu2 N8 N9 1.4(5) . .
N7 Cu2 N8 N9 -177.8(5) . .
O7 Cu2 N8 N9 91.9(5) . .
O5 Cu2 N8 N9 -89.0(5) 3_757 .
C21 N8 N9 C23 0.4(5) . .
Cu2 N8 N9 C23 172.7(4) . .
C21 N8 N9 C25 -179.4(4) . .
Cu2 N8 N9 C25 -7.2(7) . .
Cu1 O1 C1 O2 -3.0(4) . .
Cu1 O1 C1 C2 175.9(2) . .
N2 N1 C2 C1 93.7(4) . .
C4 N1 C2 C1 -80.1(5) . .
O2 C1 C2 N1 -8.2(5) . .
O1 C1 C2 N1 172.9(3) . .
N2 N1 C4 C5 0.3(4) . .
C2 N1 C4 C5 174.6(4) . .
N2 N1 C4 C3 -177.6(4) . .
C2 N1 C4 C3 -3.3(6) . .
N1 C4 C5 C6 -0.2(4) . .
C3 C4 C5 C6 177.5(4) . .
N1 N2 C6 C5 0.3(4) . .
Cu1 N2 C6 C5 180.0(3) 3_667 .
N1 N2 C6 C7 -178.6(3) . .
Cu1 N2 C6 C7 1.1(5) 3_667 .
C4 C5 C6 N2 -0.1(5) . .
C4 C5 C6 C7 178.6(4) . .
N4 N3 C7 C8 -0.6(5) . .
Cu1 N3 C7 C8 -178.5(3) 3_667 .
N4 N3 C7 C6 179.4(3) . .
Cu1 N3 C7 C6 1.5(4) 3_667 .
N2 C6 C7 N3 -1.8(6) . .
C5 C6 C7 N3 179.6(4) . .
N2 C6 C7 C8 178.2(4) . .
C5 C6 C7 C8 -0.4(8) . .
N3 C7 C8 C9 0.8(5) . .
C6 C7 C8 C9 -179.2(4) . .
N3 N4 C9 C8 0.3(5) . .
C11 N4 C9 C8 177.6(4) . .
N3 N4 C9 C10 -179.3(4) . .
C11 N4 C9 C10 -2.0(7) . .
C7 C8 C9 N4 -0.7(5) . .
C7 C8 C9 C10 178.9(4) . .
Cu1 O4 C12 N5 172.5(3) . .
C14 N5 C12 O4 2.5(7) . .
C13 N5 C12 O4 -174.5(4) . .
Cu2 O5 C15 O6 2.0(4) 3_757 .
Cu2 O5 C15 C16 -176.7(3) 3_757 .
C18 N6 C16 C15 74.3(5) . .
N7 N6 C16 C15 -99.0(4) . .
O6 C15 C16 N6 7.2(5) . .
O5 C15 C16 N6 -174.0(3) . .
N7 N6 C18 C19 -0.8(4) . .
C16 N6 C18 C19 -174.7(4) . .
N7 N6 C18 C17 177.8(3) . .
C16 N6 C18 C17 4.0(6) . .
N6 C18 C19 C20 0.6(5) . .
C17 C18 C19 C20 -177.8(4) . .
N6 N7 C20 C19 -0.3(4) . .
Cu2 N7 C20 C19 172.6(3) . .
N6 N7 C20 C21 -178.8(3) . .
Cu2 N7 C20 C21 -5.9(5) . .
C18 C19 C20 N7 -0.2(5) . .
C18 C19 C20 C21 178.0(4) . .
N9 N8 C21 C22 -0.1(5) . .
Cu2 N8 C21 C22 -175.2(3) . .
N9 N8 C21 C20 179.8(3) . .
Cu2 N8 C21 C20 4.7(4) . .
N7 C20 C21 N8 0.2(5) . .
C19 C20 C21 N8 -177.9(4) . .
N7 C20 C21 C22 -179.9(4) . .
C19 C20 C21 C22 2.0(8) . .
N8 C21 C22 C23 -0.2(5) . .
C20 C21 C22 C23 179.9(4) . .
N8 N9 C23 C22 -0.6(5) . .
C25 N9 C23 C22 179.2(4) . .
N8 N9 C23 C24 178.4(4) . .
C25 N9 C23 C24 -1.8(7) . .
C21 C22 C23 N9 0.4(5) . .
C21 C22 C23 C24 -178.4(5) . .
Cu2 O8 C26 N10 175.2(3) . .
C28 N10 C26 O8 2.9(7) . .
C27 N10 C26 O8 -179.7(4) . .
